data_4321481
loop_
_publ_author_name
'Rico E. Del Sesto'
'Atta M. Arif'
'Joel S. Miller'

_publ_section_title
;
 Copper(II) Benzoate Nitroxide Dimers and Chains: Structure and Magnetic
 Studies
;
_journal_name_full 'Inorganic Chemistry'
_journal_page_first 4894
_journal_page_last 4902
_journal_paper_doi 10.1021/ic0007106
_journal_volume 39
_journal_year 2000
_chemical_formula_sum 'C34 H34 Cu2 N2 O10'
_chemical_formula_weight 757.71
_chemical_name_systematic
;

 ?

;
_space_group_IT_number 14
_symmetry_cell_setting monoclinic
_symmetry_space_group_name_Hall '-P 2yn'
_symmetry_space_group_name_H-M 'P 1 21/n 1'
_atom_sites_solution_hydrogens geom
_atom_sites_solution_primary direct
_atom_sites_solution_secondary difmap
_audit_creation_method SHELXL-97
_cell_angle_alpha 90.00
_cell_angle_beta 93.764(2)
_cell_angle_gamma 90.00
_cell_formula_units_Z 2
_cell_length_a 10.5055(2)
_cell_length_b 10.0650(4)
_cell_length_c 16.2460(5)
_cell_measurement_temperature 200(1)
_cell_volume 1714.11(9)
_computing_cell_refinement denzo
_computing_data_collection collect
_computing_data_reduction denzo
_computing_molecular_graphics Oretp3
_computing_structure_refinement 'SHELXL-97 (Sheldrick, 1997)'
_computing_structure_solution SIR97
_diffrn_ambient_temperature 293(2)
_diffrn_measured_fraction_theta_full 0.992
_diffrn_measured_fraction_theta_max 0.992
_diffrn_measurement_device_type kappaccd
_diffrn_radiation_monochromator graphite
_diffrn_radiation_source 'fine-focus sealed tube'
_diffrn_radiation_type MoK\a
_diffrn_radiation_wavelength 0.71073
_diffrn_reflns_av_R_equivalents 0.0000
_diffrn_reflns_av_sigmaI/netI 0.0251
_diffrn_reflns_limit_h_max 11
_diffrn_reflns_limit_h_min 0
_diffrn_reflns_limit_k_max 10
_diffrn_reflns_limit_k_min 0
_diffrn_reflns_limit_l_max 17
_diffrn_reflns_limit_l_min -17
_diffrn_reflns_number 2219
_diffrn_reflns_theta_full 22.46
_diffrn_reflns_theta_max 22.46
_diffrn_reflns_theta_min 3.23
_exptl_absorpt_coefficient_mu 1.299
_exptl_absorpt_correction_type scalepack
_exptl_crystal_colour blue
_exptl_crystal_density_diffrn 1.468
_exptl_crystal_density_method 'not measured'
_exptl_crystal_F_000 780
_exptl_crystal_size_max 0.28
_exptl_crystal_size_mid 0.25
_exptl_crystal_size_min 0.14
_refine_diff_density_max 0.412
_refine_diff_density_min -0.256
_refine_diff_density_rms 0.049
_refine_ls_extinction_method none
_refine_ls_goodness_of_fit_ref 1.047
_refine_ls_hydrogen_treatment mixed
_refine_ls_matrix_type full
_refine_ls_number_parameters 217
_refine_ls_number_reflns 2219
_refine_ls_number_restraints 0
_refine_ls_restrained_S_all 1.047
_refine_ls_R_factor_all 0.0271
_refine_ls_R_factor_gt 0.0258
_refine_ls_shift/su_max 0.002
_refine_ls_shift/su_mean 0.000
_refine_ls_structure_factor_coef Fsqd
_refine_ls_weighting_details 'calc w=1/[\s^2^(Fo^2^)+(0.0368P)^2^+1.6232P] where P=(Fo^2^+2Fc^2^)/3'
_refine_ls_weighting_scheme calc
_refine_ls_wR_factor_gt 0.0720
_refine_ls_wR_factor_ref 0.0730
_reflns_number_gt 2123
_reflns_number_total 2219
_reflns_threshold_expression >2sigma(I)
_cod_data_source_file ic0007106_1.cif
_cod_data_source_block shelxl
_cod_original_sg_symbol_H-M 'P 21/n'
_cod_database_code 4321481

loop_
_symmetry_equiv_pos_as_xyz
'x, y, z'
'-x+1/2, y+1/2, -z+1/2'
'-x, -y, -z'
'x-1/2, -y-1/2, z-1/2'

loop_
_atom_site_label
_atom_site_type_symbol
_atom_site_fract_x
_atom_site_fract_y
_atom_site_fract_z
_atom_site_U_iso_or_equiv
_atom_site_adp_type
_atom_site_occupancy
_atom_site_symmetry_multiplicity
_atom_site_calc_flag
_atom_site_refinement_flags
_atom_site_disorder_assembly
_atom_site_disorder_group
Cu Cu -0.39610(2) -0.06715(3) 0.986584(16) 0.01998(14) Uani 1 1 d . . .
O1 O -0.34135(15) 0.10679(17) 0.94367(11) 0.0296(4) Uani 1 1 d . . .
O2 O -0.48391(15) -0.22173(17) 1.02945(10) 0.0306(4) Uani 1 1 d . . .
O3 O -0.47664(16) -0.10448(18) 0.87633(10) 0.0291(4) Uani 1 1 d . . .
O4 O -0.34867(16) -0.01407(19) 1.10073(10) 0.0321(4) Uani 1 1 d . . .
O5 O -0.21194(15) -0.14847(18) 0.96484(10) 0.0291(4) Uani 1 1 d . . .
N N -0.0372(2) -0.1453(3) 0.89100(13) 0.0389(6) Uani 1 1 d . . .
C1 C -0.4076(2) 0.2112(2) 0.94217(14) 0.0230(6) Uani 1 1 d . . .
C2 C -0.3544(2) 0.3327(2) 0.90387(14) 0.0243(6) Uani 1 1 d . . .
C3 C -0.4171(2) 0.4531(3) 0.90759(15) 0.0277(6) Uani 1 1 d . . .
H3 H -0.4930 0.4581 0.9338 0.033 Uiso 1 1 calc R . .
C4 C -0.3686(3) 0.5663(3) 0.87288(17) 0.0353(7) Uani 1 1 d . . .
H4 H -0.4107 0.6471 0.8767 0.042 Uiso 1 1 calc R . .
C5 C -0.2574(3) 0.5584(3) 0.8326(2) 0.0464(8) Uani 1 1 d . . .
H5 H -0.2247 0.6339 0.8087 0.056 Uiso 1 1 calc R . .
C6 C -0.1949(3) 0.4391(3) 0.8276(2) 0.0562(10) Uani 1 1 d . . .
H6 H -0.1203 0.4343 0.7999 0.067 Uiso 1 1 calc R . .
C7 C -0.2417(3) 0.3260(3) 0.86342(19) 0.0421(7) Uani 1 1 d . . .
H7 H -0.1981 0.2459 0.8605 0.051 Uiso 1 1 calc R . .
C8 C -0.5830(2) -0.0531(2) 0.85408(15) 0.0229(6) Uani 1 1 d . . .
C9 C -0.6313(2) -0.0720(2) 0.76654(15) 0.0234(6) Uani 1 1 d . . .
C10 C -0.7009(2) 0.0286(3) 0.72626(15) 0.0312(6) Uani 1 1 d . . .
H10 H -0.7190 0.1062 0.7543 0.037 Uiso 1 1 calc R . .
C11 C -0.7437(3) 0.0132(3) 0.64398(16) 0.0402(7) Uani 1 1 d . . .
H11 H -0.7880 0.0816 0.6164 0.048 Uiso 1 1 calc R . .
C12 C -0.7202(3) -0.1037(3) 0.60323(16) 0.0413(7) Uani 1 1 d . . .
H12 H -0.7502 -0.1145 0.5485 0.050 Uiso 1 1 calc R . .
C13 C -0.6526(3) -0.2040(3) 0.64326(17) 0.0395(7) Uani 1 1 d . . .
H13 H -0.6378 -0.2830 0.6157 0.047 Uiso 1 1 calc R . .
C14 C -0.6064(2) -0.1882(3) 0.72430(15) 0.0314(6) Uani 1 1 d . . .
H14 H -0.5586 -0.2555 0.7506 0.038 Uiso 1 1 calc R . .
C15 C -0.1564(2) -0.1163(3) 0.90406(16) 0.0294(6) Uani 1 1 d . . .
H15 H -0.2022 -0.0673 0.8636 0.035 Uiso 1 1 calc R . .
C16 C 0.0238(3) -0.1056(5) 0.8176(2) 0.0743(12) Uani 1 1 d . . .
H16A H 0.1102 -0.1372 0.8207 0.111 Uiso 1 1 calc R . .
H16B H 0.0235 -0.0104 0.8136 0.111 Uiso 1 1 calc R . .
H16C H -0.0218 -0.1427 0.7699 0.111 Uiso 1 1 calc R . .
C17 C 0.0410(3) -0.2193(6) 0.9509(2) 0.0992(18) Uani 1 1 d . . .
H17A H 0.1244 -0.2314 0.9312 0.149 Uiso 1 1 calc R . .
H17B H 0.0028 -0.3045 0.9593 0.149 Uiso 1 1 calc R . .
H17C H 0.0479 -0.1714 1.0021 0.149 Uiso 1 1 calc R . .

loop_
_atom_site_aniso_label
_atom_site_aniso_U_11
_atom_site_aniso_U_22
_atom_site_aniso_U_33
_atom_site_aniso_U_23
_atom_site_aniso_U_13
_atom_site_aniso_U_12
Cu 0.0185(2) 0.0241(2) 0.0175(2) 0.00005(11) 0.00254(13) 0.00335(11)
O1 0.0263(9) 0.0252(10) 0.0381(10) 0.0044(8) 0.0086(8) 0.0037(8)
O2 0.0284(10) 0.0296(10) 0.0354(10) 0.0061(8) 0.0130(8) 0.0049(8)
O3 0.0301(10) 0.0352(10) 0.0216(9) -0.0053(8) -0.0003(7) 0.0058(8)
O4 0.0287(9) 0.0473(12) 0.0202(9) -0.0063(9) 0.0000(7) 0.0078(9)
O5 0.0247(9) 0.0367(11) 0.0268(9) 0.0065(8) 0.0083(8) 0.0103(8)
N 0.0244(12) 0.0590(16) 0.0342(13) 0.0053(12) 0.0092(10) 0.0073(11)
C1 0.0248(13) 0.0259(14) 0.0180(12) -0.0025(11) -0.0011(10) 0.0019(11)
C2 0.0250(13) 0.0263(14) 0.0216(12) 0.0007(11) 0.0009(10) 0.0013(11)
C3 0.0297(14) 0.0301(15) 0.0234(13) -0.0013(11) 0.0027(11) 0.0025(11)
C4 0.0434(17) 0.0240(15) 0.0381(16) -0.0023(12) -0.0005(13) 0.0037(12)
C5 0.0502(19) 0.0325(17) 0.057(2) 0.0128(14) 0.0089(16) -0.0080(14)
C6 0.0385(18) 0.048(2) 0.085(3) 0.0196(18) 0.0302(18) 0.0039(14)
C7 0.0345(15) 0.0334(16) 0.0604(19) 0.0117(14) 0.0173(14) 0.0086(13)
C8 0.0232(14) 0.0234(13) 0.0224(13) 0.0010(11) 0.0038(11) -0.0041(11)
C9 0.0185(12) 0.0322(15) 0.0198(13) -0.0007(10) 0.0042(10) -0.0070(10)
C10 0.0288(14) 0.0376(15) 0.0271(14) -0.0018(12) 0.0016(11) -0.0014(12)
C11 0.0357(15) 0.0539(19) 0.0299(15) 0.0089(15) -0.0061(12) -0.0037(14)
C12 0.0420(16) 0.060(2) 0.0217(14) -0.0052(15) -0.0031(12) -0.0161(15)
C13 0.0450(16) 0.0420(17) 0.0315(15) -0.0129(13) 0.0025(13) -0.0130(14)
C14 0.0335(14) 0.0319(15) 0.0286(14) -0.0048(12) 0.0010(11) -0.0067(12)
C15 0.0246(14) 0.0347(15) 0.0290(14) 0.0043(12) 0.0022(11) 0.0073(12)
C16 0.054(2) 0.108(3) 0.065(2) 0.028(2) 0.0349(19) 0.014(2)
C17 0.048(2) 0.186(5) 0.065(2) 0.039(3) 0.0174(19) 0.057(3)

loop_
_atom_type_symbol
_atom_type_description
_atom_type_scat_dispersion_real
_atom_type_scat_dispersion_imag
_atom_type_scat_source
C C 0.0033 0.0016 'International Tables Vol C Tables 4.2.6.8 and 6.1.1.4'
H H 0.0000 0.0000 'International Tables Vol C Tables 4.2.6.8 and 6.1.1.4'
N N 0.0061 0.0033 'International Tables Vol C Tables 4.2.6.8 and 6.1.1.4'
O O 0.0106 0.0060 'International Tables Vol C Tables 4.2.6.8 and 6.1.1.4'
Cu Cu 0.3201 1.2651 'International Tables Vol C Tables 4.2.6.8 and 6.1.1.4'

loop_
_geom_angle_atom_site_label_1
_geom_angle_atom_site_label_2
_geom_angle_atom_site_label_3
_geom_angle
_geom_angle_site_symmetry_1
_geom_angle_site_symmetry_3
_geom_angle_publ_flag
O2 Cu O4 88.66(8) . . ?
O2 Cu O3 89.29(7) . . ?
O4 Cu O3 168.58(7) . . ?
O2 Cu O1 168.43(7) . . ?
O4 Cu O1 91.74(8) . . ?
O3 Cu O1 88.05(7) . . ?
O2 Cu O5 101.87(7) . . ?
O4 Cu O5 94.78(7) . . ?
O3 Cu O5 96.63(7) . . ?
O1 Cu O5 89.62(7) . . ?
O2 Cu Cu 86.21(5) . 3_457 ?
O4 Cu Cu 82.27(5) . 3_457 ?
O3 Cu Cu 86.39(5) . 3_457 ?
O1 Cu Cu 82.39(5) . 3_457 ?
O5 Cu Cu 171.37(5) . 3_457 ?
C1 O1 Cu 124.79(15) . . ?
C1 O2 Cu 121.40(16) 3_457 . ?
C8 O3 Cu 120.15(15) . . ?
C8 O4 Cu 125.38(15) 3_457 . ?
C15 O5 Cu 120.93(16) . . ?
C15 N C17 120.8(2) . . ?
C15 N C16 123.3(3) . . ?
C17 N C16 115.9(3) . . ?
O1 C1 O2 125.0(2) . 3_457 ?
O1 C1 C2 117.9(2) . . ?
O2 C1 C2 117.0(2) 3_457 . ?
C3 C2 C7 119.0(2) . . ?
C3 C2 C1 120.4(2) . . ?
C7 C2 C1 120.6(2) . . ?
C2 C3 C4 121.0(2) . . ?
C5 C4 C3 119.5(2) . . ?
C6 C5 C4 120.1(3) . . ?
C5 C6 C7 120.7(3) . . ?
C6 C7 C2 119.7(3) . . ?
O4 C8 O3 125.6(2) 3_457 . ?
O4 C8 C9 117.0(2) 3_457 . ?
O3 C8 C9 117.4(2) . . ?
C10 C9 C14 119.5(2) . . ?
C10 C9 C8 119.5(2) . . ?
C14 C9 C8 121.0(2) . . ?
C9 C10 C11 119.9(3) . . ?
C12 C11 C10 120.0(3) . . ?
C13 C12 C11 120.2(2) . . ?
C12 C13 C14 120.3(3) . . ?
C13 C14 C9 120.1(3) . . ?
O5 C15 N 125.5(2) . . ?

loop_
_geom_bond_atom_site_label_1
_geom_bond_atom_site_label_2
_geom_bond_distance
_geom_bond_site_symmetry_2
_geom_bond_publ_flag
Cu O2 1.9599(17) . ?
Cu O4 1.9625(16) . ?
Cu O3 1.9663(16) . ?
Cu O1 1.9835(17) . ?
Cu O5 2.1512(15) . ?
Cu Cu 2.6281(5) 3_457 ?
O1 C1 1.260(3) . ?
O2 C1 1.262(3) 3_457 ?
O3 C8 1.263(3) . ?
O4 C8 1.257(3) 3_457 ?
O5 C15 1.223(3) . ?
N C15 1.316(3) . ?
N C17 1.439(4) . ?
N C16 1.446(4) . ?
C1 O2 1.262(3) 3_457 ?
C1 C2 1.497(3) . ?
C2 C3 1.383(4) . ?
C2 C7 1.393(4) . ?
C3 C4 1.383(4) . ?
C4 C5 1.379(4) . ?
C5 C6 1.373(4) . ?
C6 C7 1.383(4) . ?
C8 O4 1.257(3) 3_457 ?
C8 C9 1.490(3) . ?
C9 C10 1.387(4) . ?
C9 C14 1.390(4) . ?
C10 C11 1.391(4) . ?
C11 C12 1.380(4) . ?
C12 C13 1.374(4) . ?
C13 C14 1.382(4) . ?

loop_
_geom_torsion_atom_site_label_1
_geom_torsion_atom_site_label_2
_geom_torsion_atom_site_label_3
_geom_torsion_atom_site_label_4
_geom_torsion
_geom_torsion_site_symmetry_1
_geom_torsion_site_symmetry_2
_geom_torsion_site_symmetry_3
_geom_torsion_site_symmetry_4
_geom_torsion_publ_flag
O2 Cu O1 C1 10.2(5) . . . . ?
O4 Cu O1 C1 -81.57(19) . . . . ?
O3 Cu O1 C1 87.00(19) . . . . ?
O5 Cu O1 C1 -176.35(19) . . . . ?
Cu Cu O1 C1 0.39(18) 3_457 . . . ?
O4 Cu O2 C1 78.06(18) . . . 3_457 ?
O3 Cu O2 C1 -90.70(17) . . . 3_457 ?
O1 Cu O2 C1 -14.1(5) . . . 3_457 ?
O5 Cu O2 C1 172.67(17) . . . 3_457 ?
Cu Cu O2 C1 -4.28(17) 3_457 . . 3_457 ?
O2 Cu O3 C8 90.32(18) . . . . ?
O4 Cu O3 C8 10.7(5) . . . . ?
O1 Cu O3 C8 -78.42(18) . . . . ?
O5 Cu O3 C8 -167.81(18) . . . . ?
Cu Cu O3 C8 4.07(17) 3_457 . . . ?
O2 Cu O4 C8 -85.3(2) . . . 3_457 ?
O3 Cu O4 C8 -5.6(5) . . . 3_457 ?
O1 Cu O4 C8 83.2(2) . . . 3_457 ?
O5 Cu O4 C8 172.9(2) . . . 3_457 ?
Cu Cu O4 C8 1.09(19) 3_457 . . 3_457 ?
O2 Cu O5 C15 140.9(2) . . . . ?
O4 Cu O5 C15 -129.4(2) . . . . ?
O3 Cu O5 C15 50.3(2) . . . . ?
O1 Cu O5 C15 -37.7(2) . . . . ?
Cu Cu O5 C15 -59.8(4) 3_457 . . . ?
Cu O1 C1 O2 2.9(3) . . . 3_457 ?
Cu O1 C1 C2 -177.09(15) . . . . ?
O1 C1 C2 C3 -173.7(2) . . . . ?
O2 C1 C2 C3 6.3(3) 3_457 . . . ?
O1 C1 C2 C7 6.8(3) . . . . ?
O2 C1 C2 C7 -173.2(2) 3_457 . . . ?
C7 C2 C3 C4 -0.9(4) . . . . ?
C1 C2 C3 C4 179.6(2) . . . . ?
C2 C3 C4 C5 1.3(4) . . . . ?
C3 C4 C5 C6 -0.5(5) . . . . ?
C4 C5 C6 C7 -0.6(6) . . . . ?
C5 C6 C7 C2 1.0(5) . . . . ?
C3 C2 C7 C6 -0.2(4) . . . . ?
C1 C2 C7 C6 179.2(3) . . . . ?
Cu O3 C8 O4 -6.4(3) . . . 3_457 ?
Cu O3 C8 C9 172.77(15) . . . . ?
O4 C8 C9 C10 33.8(3) 3_457 . . . ?
O3 C8 C9 C10 -145.5(2) . . . . ?
O4 C8 C9 C14 -147.0(2) 3_457 . . . ?
O3 C8 C9 C14 33.8(3) . . . . ?
C14 C9 C10 C11 -0.8(4) . . . . ?
C8 C9 C10 C11 178.4(2) . . . . ?
C9 C10 C11 C12 2.0(4) . . . . ?
C10 C11 C12 C13 -1.2(4) . . . . ?
C11 C12 C13 C14 -0.7(4) . . . . ?
C12 C13 C14 C9 1.9(4) . . . . ?
C10 C9 C14 C13 -1.1(4) . . . . ?
C8 C9 C14 C13 179.7(2) . . . . ?
Cu O5 C15 N 169.9(2) . . . . ?
C17 N C15 O5 -0.8(5) . . . . ?
C16 N C15 O5 179.6(3) . . . . ?
